data_7131666
loop_
_publ_author_name
'Janssen, Marvin'
'Mebs, Stefan'
'Beckmann, Jens'

_publ_section_title
;
 Aryldimethylelement cations of the heavier group 14 elements. An
 essentially three-coordinate plumbylium ion.
;
_journal_issue 47
_journal_name_full 'Chemical communications (Cambridge, England)'
_journal_page_first 7267
_journal_page_last 7270
_journal_paper_doi 10.1039/d3cc00397c
_journal_volume 59
_journal_year 2023
_chemical_formula_moiety 'C42 H41 Si'
_chemical_formula_sum 'C42 H41 Si'
_chemical_formula_weight 573.84
_space_group_crystal_system triclinic
_space_group_IT_number 2
_space_group_name_Hall '-P 1'
_space_group_name_H-M_alt 'P -1'
_atom_sites_solution_hydrogens mixed
_atom_sites_solution_primary dual
_audit_creation_date 2022-07-13
_audit_creation_method
;
Olex2 1.3
(compiled 2020.11.12 svn.r5f609507 for OlexSys, GUI svn.r6272)
;
_audit_update_record
;
2022-12-17 deposited with the CCDC.	2023-05-17 downloaded from the CCDC.
;
_cell_angle_alpha 70.660(3)
_cell_angle_beta 80.850(2)
_cell_angle_gamma 74.740(2)
_cell_formula_units_Z 2
_cell_length_a 9.5487(5)
_cell_length_b 11.5708(7)
_cell_length_c 15.9662(11)
_cell_measurement_reflns_used 9757
_cell_measurement_temperature 100.00
_cell_measurement_theta_max 33.15
_cell_measurement_theta_min 2.22
_cell_volume 1600.80(17)
_computing_cell_refinement 'SAINT V8.40B (?, 2016)'
_computing_data_reduction 'SAINT V8.40B (?, 2016)'
_computing_molecular_graphics 'Olex2 1.3 (Dolomanov et al., 2009)'
_computing_publication_material 'Olex2 1.3 (Dolomanov et al., 2009)'
_computing_structure_refinement 'SHELXL 2018/3 (Sheldrick, 2015)'
_computing_structure_solution 'SHELXT 2018/2 (Sheldrick, 2018)'
_diffrn_ambient_temperature 100.0
_diffrn_measured_fraction_theta_full 0.999
_diffrn_measured_fraction_theta_max 0.993
_diffrn_measurement_device_type 'Bruker APEX-II CCD'
_diffrn_measurement_method '\f and \w scans'
_diffrn_radiation_type MoK\a
_diffrn_radiation_wavelength 0.71073
_diffrn_reflns_av_R_equivalents 0.0510
_diffrn_reflns_av_unetI/netI 0.0461
_diffrn_reflns_Laue_measured_fraction_full 0.999
_diffrn_reflns_Laue_measured_fraction_max 0.993
_diffrn_reflns_limit_h_max 14
_diffrn_reflns_limit_h_min -14
_diffrn_reflns_limit_k_max 17
_diffrn_reflns_limit_k_min -17
_diffrn_reflns_limit_l_max 23
_diffrn_reflns_limit_l_min -24
_diffrn_reflns_number 70612
_diffrn_reflns_point_group_measured_fraction_full 0.999
_diffrn_reflns_point_group_measured_fraction_max 0.993
_diffrn_reflns_theta_full 25.242
_diffrn_reflns_theta_max 33.223
_diffrn_reflns_theta_min 1.915
_diffrn_source_current 1.0
_diffrn_source_power 0.05
_diffrn_source_voltage 50.0
_diffrn_standards_number 0
_exptl_absorpt_coefficient_mu 0.102
_exptl_absorpt_correction_T_max 0.7465
_exptl_absorpt_correction_T_min 0.7200
_exptl_absorpt_correction_type multi-scan
_exptl_absorpt_process_details
;
SADABS-2016/2 (Bruker,2016/2) was used for absorption correction.
wR2(int) was 0.1132 before and 0.0537 after correction.
The Ratio of minimum to maximum transmission is 0.9645.
The \l/2 correction factor is Not present.
;
_exptl_crystal_colour colourless
_exptl_crystal_colour_primary colourless
_exptl_crystal_density_diffrn 1.191
_exptl_crystal_description block
_exptl_crystal_F_000 614
_exptl_crystal_size_max 0.10
_exptl_crystal_size_mid 0.10
_exptl_crystal_size_min 0.10
_refine_diff_density_max 0.636
_refine_diff_density_min -0.515
_refine_diff_density_rms 0.114
_refine_ls_extinction_method none
_refine_ls_goodness_of_fit_ref 1.067
_refine_ls_hydrogen_treatment mixed
_refine_ls_matrix_type full
_refine_ls_number_parameters 436
_refine_ls_number_reflns 12194
_refine_ls_number_restraints 0
_refine_ls_restrained_S_all 1.067
_refine_ls_R_factor_all 0.0840
_refine_ls_R_factor_gt 0.0550
_refine_ls_shift/su_max 0.001
_refine_ls_shift/su_mean 0.000
_refine_ls_structure_factor_coef Fsqd
_refine_ls_weighting_details 'w=1/[\s^2^(Fo^2^)+(0.0706P)^2^+0.9195P] where P=(Fo^2^+2Fc^2^)/3'
_refine_ls_weighting_scheme calc
_refine_ls_wR_factor_gt 0.1324
_refine_ls_wR_factor_ref 0.1554
_reflns_Friedel_coverage 0.000
_reflns_number_gt 9222
_reflns_number_total 12194
_reflns_threshold_expression 'I > 2\s(I)'
_cod_data_source_file d3cc00397c2.cif
_cod_data_source_block janssenm220613_0m
_cod_depositor_comments 'Adding full bibliography for 7131666--7131671.cif.'
_cod_database_code 7131666
_shelx_shelxl_version_number 2018/3
_shelx_space_group_comment
;
The symmetry employed for this shelxl refinement is uniquely defined
by the following loop, which should always be used as a source of
symmetry information in preference to the above space-group names.
They are only intended as comments.
;
_shelx_estimated_absorpt_t_max 0.990
_shelx_estimated_absorpt_t_min 0.990
_olex2_refinement_description
;
1. Fixed Uiso
 At 1.2 times of:
  All C(H) groups, All C(H,H) groups
 At 1.5 times of:
  All C(H,H,H) groups
2. Others
 Fixed Sof: C1A(0.5) C2A(0.5) H2AA(0.5) H2AB(0.5) H2AC(0.5) C2(0.5) H2A(0.5)
 H2B(0.5) H2C(0.5) C1(0.5) H1AA(0.5) H1(0.5)
3.a Secondary CH2 refined with riding coordinates:
 C17(H17A,H17B), C22(H22A,H22B)
3.b Aromatic/amide H refined with riding coordinates:
 C31(H31), C54(H54), C53(H53), C51(H51), C13(H13), C64(H64), C44(H44),
 C34(H34), C43(H43), C52(H52), C32(H32), C61(H61), C41(H41), C33(H33), C42(H42),
  C63(H63), C62(H62)
3.c Idealised Me refined as rotating group:
 C20(H20A,H20B,H20C), C19(H19A,H19B,H19C), C25(H25A,H25B,H25C), C24(H24A,H24B,
 H24C), C2A(H2AA,H2AB,H2AC), C2(H2A,H2B,H2C)
;
_smtbx_masks_void_probe_radius 1.2
_smtbx_masks_void_truncation_radius 1.2
_olex2_submission_special_instructions 'No special instructions were received'

loop_
_space_group_symop_operation_xyz
'x, y, z'
'-x, -y, -z'

loop_
_atom_site_label
_atom_site_type_symbol
_atom_site_fract_x
_atom_site_fract_y
_atom_site_fract_z
_atom_site_U_iso_or_equiv
_atom_site_adp_type
_atom_site_occupancy
_atom_site_site_symmetry_order
_atom_site_calc_flag
_atom_site_refinement_flags_posn
_atom_site_refinement_flags_adp
_atom_site_refinement_flags_occupancy
_atom_site_disorder_assembly
_atom_site_disorder_group
Si1 Si 0.75255(4) 0.47537(4) 0.74635(3) 0.01613(9) Uani 1 1 d . . . . .
C10 C 0.55279(12) 0.47449(11) 0.74851(8) 0.0099(2) Uani 1 1 d . . . . .
C50 C 0.70329(13) 0.16257(11) 0.79496(8) 0.0111(2) Uani 1 1 d . . . . .
C55 C 0.84160(13) 0.11922(11) 0.75573(8) 0.0122(2) Uani 1 1 d . . . . .
C14 C 0.36079(13) 0.36439(12) 0.75440(8) 0.0114(2) Uani 1 1 d . . . . .
C40 C 0.53409(13) 0.77772(11) 0.68265(8) 0.0127(2) Uani 1 1 d . . . . .
C45 C 0.62479(13) 0.83508(11) 0.70929(8) 0.0127(2) Uani 1 1 d . . . . .
C11 C 0.43847(12) 0.57523(11) 0.76254(8) 0.0102(2) Uani 1 1 d . . . . .
C31 C 0.50249(14) 0.65219(12) 0.93019(9) 0.0147(2) Uani 1 1 d . . . . .
H31 H 0.437265 0.597515 0.952429 0.018 Uiso 1 1 calc R U . . .
C35 C 0.61656(13) 0.79382(12) 0.80705(8) 0.0127(2) Uani 1 1 d . . . . .
C12 C 0.29203(13) 0.56754(12) 0.77516(8) 0.0119(2) Uani 1 1 d . . . . .
C54 C 0.95221(14) 0.03769(12) 0.80802(9) 0.0163(2) Uani 1 1 d . . . . .
H54 H 1.044999 0.007775 0.781341 0.020 Uiso 1 1 calc R U . . .
C15 C 0.50797(12) 0.36961(11) 0.74274(8) 0.0097(2) Uani 1 1 d . . . . .
C16 C 0.44902(13) 0.70538(11) 0.76305(8) 0.0114(2) Uani 1 1 d . . . . .
C65 C 0.84361(13) 0.18213(12) 0.65942(8) 0.0122(2) Uani 1 1 d . . . . .
C53 C 0.92415(16) 0.00072(13) 0.90049(10) 0.0190(3) Uani 1 1 d . . . . .
H53 H 0.998436 -0.055044 0.937116 0.023 Uiso 1 1 calc R U . . .
C60 C 0.70839(13) 0.26570(11) 0.64065(8) 0.0118(2) Uani 1 1 d . . . . .
C21 C 0.60224(13) 0.25001(11) 0.72342(8) 0.0102(2) Uani 1 1 d . . . . .
C51 C 0.67629(15) 0.12572(12) 0.88698(9) 0.0150(2) Uani 1 1 d . . . . .
H51 H 0.583354 0.154924 0.913828 0.018 Uiso 1 1 calc R U . . .
C30 C 0.52129(13) 0.71168(11) 0.83969(8) 0.0117(2) Uani 1 1 d . . . . .
C18 C 0.18707(13) 0.68277(12) 0.79249(9) 0.0147(2) Uani 1 1 d . . . . .
C13 C 0.25247(13) 0.46176(12) 0.77245(9) 0.0136(2) Uani 1 1 d . . . . .
H13 H 0.153397 0.456075 0.782732 0.016 Uiso 1 1 calc R U . . .
C64 C 0.95386(14) 0.17334(13) 0.59146(9) 0.0171(2) Uani 1 1 d . . . . .
H64 H 1.044846 0.115603 0.604011 0.021 Uiso 1 1 calc R U . . .
C44 C 0.70836(14) 0.91047(12) 0.64639(9) 0.0159(2) Uani 1 1 d . . . . .
H44 H 0.768187 0.950507 0.664344 0.019 Uiso 1 1 calc R U . . .
C34 C 0.69238(15) 0.81729(13) 0.86494(9) 0.0164(2) Uani 1 1 d . . . . .
H34 H 0.755045 0.874214 0.843000 0.020 Uiso 1 1 calc R U . . .
C23 C 0.33540(13) 0.24513(12) 0.74531(9) 0.0136(2) Uani 1 1 d . . . . .
C43 C 0.70248(16) 0.92606(13) 0.55642(9) 0.0194(3) Uani 1 1 d . . . . .
H43 H 0.758988 0.977143 0.512703 0.023 Uiso 1 1 calc R U . . .
C17 C 0.28471(14) 0.77888(12) 0.76434(10) 0.0168(2) Uani 1 1 d . . . . .
H17A H 0.265646 0.827967 0.806925 0.020 Uiso 1 1 calc R U . . .
H17B H 0.262920 0.837960 0.704464 0.020 Uiso 1 1 calc R U . . .
C52 C 0.78799(16) 0.04501(13) 0.93945(9) 0.0182(3) Uani 1 1 d . . . . .
H52 H 0.770901 0.020001 1.002463 0.022 Uiso 1 1 calc R U . . .
C32 C 0.58088(15) 0.67365(13) 0.98852(9) 0.0177(2) Uani 1 1 d . . . . .
H32 H 0.570136 0.632181 1.050630 0.021 Uiso 1 1 calc R U . . .
C61 C 0.68257(16) 0.34170(13) 0.55443(9) 0.0193(3) Uani 1 1 d . . . . .
H61 H 0.590660 0.397740 0.541567 0.023 Uiso 1 1 calc R U . . .
C41 C 0.52834(15) 0.79367(13) 0.59313(9) 0.0176(2) Uani 1 1 d . . . . .
H41 H 0.466966 0.755182 0.574989 0.021 Uiso 1 1 calc R U . . .
C33 C 0.67453(16) 0.75558(14) 0.95581(9) 0.0187(3) Uani 1 1 d . . . . .
H33 H 0.726964 0.769588 0.996002 0.022 Uiso 1 1 calc R U . . .
C22 C 0.48679(14) 0.18417(13) 0.70983(10) 0.0174(3) Uani 1 1 d . . . . .
H22A H 0.486567 0.194218 0.645813 0.021 Uiso 1 1 calc R U . . .
H22B H 0.511632 0.093181 0.742370 0.021 Uiso 1 1 calc R U . . .
C20 C 0.05648(15) 0.73129(15) 0.73566(10) 0.0215(3) Uani 1 1 d . . . . .
H20A H 0.091251 0.747396 0.672610 0.032 Uiso 1 1 calc R U . . .
H20B H -0.003012 0.809413 0.745541 0.032 Uiso 1 1 calc R U . . .
H20C H -0.002327 0.668082 0.752485 0.032 Uiso 1 1 calc R U . . .
C42 C 0.61456(17) 0.86746(14) 0.53005(9) 0.0214(3) Uani 1 1 d . . . . .
H42 H 0.613164 0.877727 0.468615 0.026 Uiso 1 1 calc R U . . .
C19 C 0.12967(16) 0.65303(15) 0.89136(10) 0.0222(3) Uani 1 1 d . . . . .
H19A H 0.073310 0.588367 0.905930 0.033 Uiso 1 1 calc R U . . .
H19B H 0.067217 0.729456 0.902353 0.033 Uiso 1 1 calc R U . . .
H19C H 0.211980 0.622354 0.928657 0.033 Uiso 1 1 calc R U . . .
C63 C 0.92840(16) 0.25033(15) 0.50526(10) 0.0224(3) Uani 1 1 d . . . . .
H63 H 1.002932 0.245666 0.458579 0.027 Uiso 1 1 calc R U . . .
C25 C 0.22120(16) 0.27214(15) 0.68049(11) 0.0232(3) Uani 1 1 d . . . . .
H25A H 0.125651 0.308481 0.705365 0.035 Uiso 1 1 calc R U . . .
H25B H 0.217817 0.193671 0.670743 0.035 Uiso 1 1 calc R U . . .
H25C H 0.246722 0.331650 0.623689 0.035 Uiso 1 1 calc R U . . .
C62 C 0.79433(18) 0.33455(15) 0.48646(10) 0.0249(3) Uani 1 1 d . . . . .
H62 H 0.778722 0.387328 0.427286 0.030 Uiso 1 1 calc R U . . .
C24 C 0.28884(18) 0.15827(15) 0.83640(10) 0.0250(3) Uani 1 1 d . . . . .
H24A H 0.362562 0.139410 0.878188 0.038 Uiso 1 1 calc R U . . .
H24B H 0.279289 0.079849 0.829232 0.038 Uiso 1 1 calc R U . . .
H24C H 0.195111 0.200419 0.859594 0.038 Uiso 1 1 calc R U . . .
C1A C 0.8585(3) 0.4979(3) 0.63649(19) 0.0160(5) Uani 0.5 1 d . . P A -1
C2A C 0.8467(3) 0.3628(2) 0.84159(18) 0.0142(4) Uani 0.5 1 d . . P A -1
H2AA H 0.775858 0.343431 0.892883 0.021 Uiso 0.5 1 calc R U P A -1
H2AB H 0.918194 0.398980 0.856131 0.021 Uiso 0.5 1 calc R U P A -1
H2AC H 0.896623 0.285505 0.826965 0.021 Uiso 0.5 1 calc R U P A -1
C2 C 0.8070(3) 0.4719(3) 0.8532(2) 0.0216(5) Uani 0.5 1 d . . P A 1
H2A H 0.789595 0.558007 0.855829 0.032 Uiso 0.5 1 calc R U P A 1
H2B H 0.910673 0.431764 0.858090 0.032 Uiso 0.5 1 calc R U P A 1
H2C H 0.749573 0.424022 0.902525 0.032 Uiso 0.5 1 calc R U P A 1
C1 C 0.8369(3) 0.5668(3) 0.6455(2) 0.0220(6) Uani 0.5 1 d . . P A 1
H1A H 0.748(4) 0.597(3) 0.763(2) 0.096(11) Uiso 1 1 d . . . B -1
H1B H 0.829(5) 0.344(4) 0.750(3) 0.137(16) Uiso 1 1 d . . . C 1
H1AB H 0.948(3) 0.528(2) 0.6407(15) 0.037(6) Uiso 1 1 d . . . . .
H1AC H 0.809(3) 0.562(2) 0.5882(17) 0.049(7) Uiso 1 1 d . . . . .
H1AA H 0.887(4) 0.426(4) 0.621(3) 0.021(9) Uiso 0.5 1 d . . P D -1
H1 H 0.811(4) 0.661(4) 0.644(3) 0.029(10) Uiso 0.5 1 d . . P E 1

loop_
_atom_site_aniso_label
_atom_site_aniso_U_11
_atom_site_aniso_U_22
_atom_site_aniso_U_33
_atom_site_aniso_U_23
_atom_site_aniso_U_13
_atom_site_aniso_U_12
Si1 0.00786(15) 0.02444(19) 0.01748(18) -0.00698(14) -0.00029(12) -0.00563(13)
C10 0.0084(5) 0.0100(5) 0.0119(5) -0.0044(4) -0.0007(4) -0.0017(4)
C50 0.0117(5) 0.0091(5) 0.0132(5) -0.0040(4) -0.0015(4) -0.0024(4)
C55 0.0122(5) 0.0118(5) 0.0139(5) -0.0056(4) -0.0016(4) -0.0024(4)
C14 0.0095(5) 0.0141(5) 0.0131(5) -0.0067(4) 0.0006(4) -0.0045(4)
C40 0.0125(5) 0.0100(5) 0.0155(5) -0.0055(4) -0.0030(4) 0.0011(4)
C45 0.0128(5) 0.0110(5) 0.0147(5) -0.0061(4) -0.0008(4) -0.0005(4)
C11 0.0082(5) 0.0099(5) 0.0131(5) -0.0048(4) -0.0017(4) -0.0010(4)
C31 0.0150(5) 0.0139(5) 0.0159(6) -0.0048(4) -0.0016(4) -0.0038(4)
C35 0.0128(5) 0.0128(5) 0.0145(5) -0.0070(4) -0.0003(4) -0.0029(4)
C12 0.0078(5) 0.0146(5) 0.0149(5) -0.0080(4) -0.0012(4) -0.0003(4)
C54 0.0144(5) 0.0143(6) 0.0214(6) -0.0075(5) -0.0052(5) -0.0003(4)
C15 0.0083(5) 0.0101(5) 0.0119(5) -0.0054(4) -0.0002(4) -0.0020(4)
C16 0.0097(5) 0.0097(5) 0.0155(5) -0.0058(4) -0.0025(4) -0.0001(4)
C65 0.0115(5) 0.0137(5) 0.0138(5) -0.0072(4) 0.0001(4) -0.0035(4)
C53 0.0228(6) 0.0140(6) 0.0208(6) -0.0038(5) -0.0109(5) -0.0021(5)
C60 0.0131(5) 0.0115(5) 0.0116(5) -0.0053(4) -0.0002(4) -0.0025(4)
C21 0.0095(5) 0.0093(5) 0.0127(5) -0.0048(4) -0.0006(4) -0.0017(4)
C51 0.0181(6) 0.0147(5) 0.0133(5) -0.0051(4) 0.0006(4) -0.0056(5)
C30 0.0107(5) 0.0111(5) 0.0150(5) -0.0071(4) -0.0018(4) -0.0006(4)
C18 0.0082(5) 0.0182(6) 0.0194(6) -0.0108(5) -0.0014(4) 0.0010(4)
C13 0.0069(5) 0.0188(6) 0.0184(6) -0.0098(5) 0.0003(4) -0.0036(4)
C64 0.0125(5) 0.0228(6) 0.0190(6) -0.0120(5) 0.0016(4) -0.0034(5)
C44 0.0152(6) 0.0129(5) 0.0186(6) -0.0051(5) 0.0004(4) -0.0021(4)
C34 0.0174(6) 0.0170(6) 0.0196(6) -0.0099(5) -0.0009(5) -0.0068(5)
C23 0.0118(5) 0.0172(6) 0.0170(6) -0.0102(5) 0.0013(4) -0.0071(4)
C43 0.0208(6) 0.0159(6) 0.0175(6) -0.0029(5) 0.0015(5) -0.0017(5)
C17 0.0112(5) 0.0135(6) 0.0266(7) -0.0100(5) -0.0046(5) 0.0027(4)
C52 0.0268(7) 0.0160(6) 0.0133(6) -0.0023(5) -0.0055(5) -0.0077(5)
C32 0.0207(6) 0.0187(6) 0.0142(6) -0.0060(5) -0.0023(5) -0.0034(5)
C61 0.0218(6) 0.0185(6) 0.0138(6) -0.0044(5) -0.0015(5) 0.0012(5)
C41 0.0224(6) 0.0154(6) 0.0158(6) -0.0053(5) -0.0065(5) -0.0018(5)
C33 0.0214(6) 0.0229(6) 0.0174(6) -0.0113(5) -0.0034(5) -0.0063(5)
C22 0.0135(5) 0.0172(6) 0.0277(7) -0.0145(5) -0.0012(5) -0.0042(5)
C20 0.0115(5) 0.0277(7) 0.0284(7) -0.0165(6) -0.0054(5) 0.0027(5)
C42 0.0281(7) 0.0196(6) 0.0134(6) -0.0039(5) -0.0026(5) -0.0010(5)
C19 0.0163(6) 0.0288(7) 0.0231(7) -0.0155(6) 0.0019(5) -0.0002(5)
C63 0.0217(7) 0.0296(7) 0.0168(6) -0.0107(6) 0.0061(5) -0.0072(6)
C25 0.0178(6) 0.0293(7) 0.0302(8) -0.0170(6) -0.0070(5) -0.0048(5)
C62 0.0297(8) 0.0279(7) 0.0130(6) -0.0046(5) 0.0024(5) -0.0038(6)
C24 0.0326(8) 0.0273(7) 0.0217(7) -0.0102(6) 0.0057(6) -0.0190(6)
C1A 0.0106(11) 0.0134(12) 0.0236(13) -0.0060(10) 0.0021(9) -0.0039(9)
C2A 0.0109(10) 0.0134(11) 0.0203(12) -0.0048(9) -0.0041(9) -0.0046(8)
C2 0.0140(11) 0.0272(14) 0.0252(14) -0.0121(12) -0.0037(10) -0.0006(10)
C1 0.0150(12) 0.0243(16) 0.0239(14) -0.0044(12) 0.0021(10) -0.0056(11)

loop_
_atom_type_symbol
_atom_type_description
_atom_type_scat_dispersion_real
_atom_type_scat_dispersion_imag
_atom_type_scat_source
C C 0.0033 0.0016 'International Tables Vol C Tables 4.2.6.8 and 6.1.1.4'
H H 0.0000 0.0000 'International Tables Vol C Tables 4.2.6.8 and 6.1.1.4'
Si Si 0.0817 0.0704 'International Tables Vol C Tables 4.2.6.8 and 6.1.1.4'

loop_
_geom_angle_atom_site_label_1
_geom_angle_atom_site_label_2
_geom_angle_atom_site_label_3
_geom_angle
_geom_angle_site_symmetry_1
_geom_angle_site_symmetry_3
_geom_angle_publ_flag
C10 Si1 H1A 104.0(13) . . ?
C10 Si1 H1B 103.3(17) . . ?
C1A Si1 C10 116.57(10) . . ?
C1A Si1 H1A 100.7(13) . . ?
C1A Si1 H1B 78.1(17) . . ?
C2A Si1 C10 115.11(9) . . ?
C2A Si1 C1A 116.35(12) . . ?
C2A Si1 C2 41.00(12) . . ?
C2A Si1 H1A 100.4(13) . . ?
C2A Si1 H1B 55.9(17) . . ?
C2 Si1 C10 114.06(10) . . ?
C2 Si1 C1A 128.95(13) . . ?
C2 Si1 H1A 60.4(13) . . ?
C2 Si1 H1B 96.7(18) . . ?
C1 Si1 C10 118.16(11) . . ?
C1 Si1 C1A 25.96(13) . . ?
C1 Si1 C2A 125.99(13) . . ?
C1 Si1 C2 117.30(15) . . ?
C1 Si1 H1A 75.3(13) . . ?
C1 Si1 H1B 102.6(17) . . ?
H1A Si1 H1B 150(2) . . ?
C11 C10 Si1 121.94(9) . . ?
C15 C10 Si1 122.29(8) . . ?
C15 C10 C11 115.62(10) . . ?
C55 C50 C21 110.45(10) . . ?
C51 C50 C55 120.14(11) . . ?
C51 C50 C21 129.41(11) . . ?
C50 C55 C65 108.43(11) . . ?
C54 C55 C50 120.84(12) . . ?
C54 C55 C65 130.54(12) . . ?
C15 C14 C23 113.66(10) . . ?
C13 C14 C15 121.15(11) . . ?
C13 C14 C23 125.20(11) . . ?
C45 C40 C16 110.76(11) . . ?
C41 C40 C45 120.46(12) . . ?
C41 C40 C16 128.76(12) . . ?
C40 C45 C35 108.10(11) . . ?
C44 C45 C40 120.68(12) . . ?
C44 C45 C35 131.12(12) . . ?
C10 C11 C16 128.48(10) . . ?
C12 C11 C10 121.75(11) . . ?
C12 C11 C16 109.72(10) . . ?
C30 C31 H31 120.4 . . ?
C30 C31 C32 119.16(12) . . ?
C32 C31 H31 120.4 . . ?
C30 C35 C45 108.81(11) . . ?
C34 C35 C45 130.32(12) . . ?
C34 C35 C30 120.71(12) . . ?
C11 C12 C18 113.73(10) . . ?
C13 C12 C11 121.08(11) . . ?
C13 C12 C18 125.19(11) . . ?
C55 C54 H54 120.6 . . ?
C55 C54 C53 118.71(12) . . ?
C53 C54 H54 120.6 . . ?
C10 C15 C21 128.65(10) . . ?
C14 C15 C10 121.68(10) . . ?
C14 C15 C21 109.67(10) . . ?
C40 C16 C11 115.76(10) . . ?
C40 C16 C30 101.29(10) . . ?
C40 C16 C17 109.10(10) . . ?
C11 C16 C17 102.73(9) . . ?
C30 C16 C11 117.79(10) . . ?
C30 C16 C17 110.15(10) . . ?
C60 C65 C55 108.36(10) . . ?
C64 C65 C55 131.07(12) . . ?
C64 C65 C60 120.54(12) . . ?
C54 C53 H53 119.7 . . ?
C52 C53 C54 120.51(12) . . ?
C52 C53 H53 119.7 . . ?
C65 C60 C21 110.82(11) . . ?
C61 C60 C65 120.49(12) . . ?
C61 C60 C21 128.51(12) . . ?
C50 C21 C15 115.82(10) . . ?
C50 C21 C22 111.77(10) . . ?
C15 C21 C22 103.17(9) . . ?
C60 C21 C50 101.07(9) . . ?
C60 C21 C15 117.80(10) . . ?
C60 C21 C22 107.20(10) . . ?
C50 C51 H51 120.5 . . ?
C50 C51 C52 118.95(12) . . ?
C52 C51 H51 120.5 . . ?
C31 C30 C35 120.29(11) . . ?
C31 C30 C16 129.49(11) . . ?
C35 C30 C16 110.21(11) . . ?
C12 C18 C17 101.64(10) . . ?
C12 C18 C20 112.78(10) . . ?
C12 C18 C19 110.37(11) . . ?
C20 C18 C17 110.28(12) . . ?
C20 C18 C19 108.45(11) . . ?
C19 C18 C17 113.30(11) . . ?
C14 C13 H13 120.7 . . ?
C12 C13 C14 118.60(11) . . ?
C12 C13 H13 120.7 . . ?
C65 C64 H64 120.5 . . ?
C63 C64 C65 118.94(13) . . ?
C63 C64 H64 120.5 . . ?
C45 C44 H44 120.7 . . ?
C45 C44 C43 118.67(12) . . ?
C43 C44 H44 120.7 . . ?
C35 C34 H34 120.7 . . ?
C35 C34 C33 118.64(12) . . ?
C33 C34 H34 120.7 . . ?
C14 C23 C22 102.50(9) . . ?
C14 C23 C25 112.42(11) . . ?
C14 C23 C24 111.19(10) . . ?
C22 C23 C24 110.52(12) . . ?
C25 C23 C22 111.10(11) . . ?
C25 C23 C24 109.01(12) . . ?
C44 C43 H43 119.7 . . ?
C42 C43 C44 120.68(13) . . ?
C42 C43 H43 119.7 . . ?
C16 C17 H17A 110.0 . . ?
C16 C17 H17B 110.0 . . ?
C18 C17 C16 108.69(10) . . ?
C18 C17 H17A 110.0 . . ?
C18 C17 H17B 110.0 . . ?
H17A C17 H17B 108.3 . . ?
C53 C52 C51 120.84(12) . . ?
C53 C52 H52 119.6 . . ?
C51 C52 H52 119.6 . . ?
C31 C32 H32 119.9 . . ?
C33 C32 C31 120.26(13) . . ?
C33 C32 H32 119.9 . . ?
C60 C61 H61 120.5 . . ?
C60 C61 C62 118.95(13) . . ?
C62 C61 H61 120.5 . . ?
C40 C41 H41 120.6 . . ?
C40 C41 C42 118.81(13) . . ?
C42 C41 H41 120.6 . . ?
C34 C33 H33 119.5 . . ?
C32 C33 C34 120.93(12) . . ?
C32 C33 H33 119.5 . . ?
C21 C22 H22A 110.0 . . ?
C21 C22 H22B 110.0 . . ?
C23 C22 C21 108.67(10) . . ?
C23 C22 H22A 110.0 . . ?
C23 C22 H22B 110.0 . . ?
H22A C22 H22B 108.3 . . ?
C18 C20 H20A 109.5 . . ?
C18 C20 H20B 109.5 . . ?
C18 C20 H20C 109.5 . . ?
H20A C20 H20B 109.5 . . ?
H20A C20 H20C 109.5 . . ?
H20B C20 H20C 109.5 . . ?
C43 C42 C41 120.68(13) . . ?
C43 C42 H42 119.7 . . ?
C41 C42 H42 119.7 . . ?
C18 C19 H19A 109.5 . . ?
C18 C19 H19B 109.5 . . ?
C18 C19 H19C 109.5 . . ?
H19A C19 H19B 109.5 . . ?
H19A C19 H19C 109.5 . . ?
H19B C19 H19C 109.5 . . ?
C64 C63 H63 119.7 . . ?
C64 C63 C62 120.67(13) . . ?
C62 C63 H63 119.7 . . ?
C23 C25 H25A 109.5 . . ?
C23 C25 H25B 109.5 . . ?
C23 C25 H25C 109.5 . . ?
H25A C25 H25B 109.5 . . ?
H25A C25 H25C 109.5 . . ?
H25B C25 H25C 109.5 . . ?
C61 C62 H62 119.8 . . ?
C63 C62 C61 120.40(14) . . ?
C63 C62 H62 119.8 . . ?
C23 C24 H24A 109.5 . . ?
C23 C24 H24B 109.5 . . ?
C23 C24 H24C 109.5 . . ?
H24A C24 H24B 109.5 . . ?
H24A C24 H24C 109.5 . . ?
H24B C24 H24C 109.5 . . ?
Si1 C1A H1AB 107.3(13) . . ?
Si1 C1A H1AC 114.7(15) . . ?
Si1 C1A H1AA 112(2) . . ?
C1 C1A Si1 73.8(3) . . ?
C1 C1A H1AB 67.6(13) . . ?
C1 C1A H1AC 68.7(15) . . ?
C1 C1A H1AA 174(2) . . ?
H1AB C1A H1AC 105.1(19) . . ?
H1AB C1A H1AA 110(3) . . ?
H1AC C1A H1AA 107(3) . . ?
Si1 C2A H2AA 109.5 . . ?
Si1 C2A H2AB 109.5 . . ?
Si1 C2A H2AC 109.5 . . ?
H2AA C2A H2AB 109.5 . . ?
H2AA C2A H2AC 109.5 . . ?
H2AB C2A H2AC 109.5 . . ?
C2 C2A Si1 70.48(18) . . ?
C2 C2A H2AA 81.7 . . ?
C2 C2A H2AB 60.2 . . ?
C2 C2A H2AC 167.5 . . ?
Si1 C2 H2A 109.5 . . ?
Si1 C2 H2B 109.5 . . ?
Si1 C2 H2C 109.5 . . ?
C2A C2 Si1 68.51(17) . . ?
C2A C2 H2A 171.2 . . ?
C2A C2 H2B 64.5 . . ?
C2A C2 H2C 79.0 . . ?
H2A C2 H2B 109.5 . . ?
H2A C2 H2C 109.5 . . ?
H2B C2 H2C 109.5 . . ?
Si1 C1 H1AB 109.6(13) . . ?
Si1 C1 H1AC 115.1(15) . . ?
Si1 C1 H1 109(2) . . ?
C1A C1 Si1 80.2(3) . . ?
C1A C1 H1AB 65.3(13) . . ?
C1A C1 H1AC 62.0(15) . . ?
C1A C1 H1 169(2) . . ?
H1AB C1 H1AC 100.0(19) . . ?
H1AB C1 H1 114(3) . . ?
H1AC C1 H1 108(3) . . ?

loop_
_geom_bond_atom_site_label_1
_geom_bond_atom_site_label_2
_geom_bond_distance
_geom_bond_site_symmetry_2
_geom_bond_publ_flag
Si1 C10 1.9050(12) . ?
Si1 C1A 1.855(3) . ?
Si1 C2A 1.823(3) . ?
Si1 C2 1.847(3) . ?
Si1 C1 1.808(3) . ?
Si1 H1A 1.50(4) . ?
Si1 H1B 1.49(5) . ?
C10 C11 1.4234(16) . ?
C10 C15 1.4228(16) . ?
C50 C55 1.4087(17) . ?
C50 C21 1.5265(17) . ?
C50 C51 1.3890(17) . ?
C55 C54 1.3917(18) . ?
C55 C65 1.4667(18) . ?
C14 C15 1.4026(16) . ?
C14 C13 1.3889(17) . ?
C14 C23 1.5179(17) . ?
C40 C45 1.4064(17) . ?
C40 C16 1.5241(18) . ?
C40 C41 1.3874(18) . ?
C45 C35 1.4690(18) . ?
C45 C44 1.3919(18) . ?
C11 C12 1.4028(16) . ?
C11 C16 1.5383(16) . ?
C31 H31 0.9500 . ?
C31 C30 1.3848(18) . ?
C31 C32 1.4007(18) . ?
C35 C30 1.4067(17) . ?
C35 C34 1.3909(18) . ?
C12 C18 1.5204(17) . ?
C12 C13 1.3878(17) . ?
C54 H54 0.9500 . ?
C54 C53 1.397(2) . ?
C15 C21 1.5360(16) . ?
C16 C30 1.5274(17) . ?
C16 C17 1.5761(17) . ?
C65 C60 1.4021(17) . ?
C65 C64 1.3962(17) . ?
C53 H53 0.9500 . ?
C53 C52 1.394(2) . ?
C60 C21 1.5227(17) . ?
C60 C61 1.3860(18) . ?
C21 C22 1.5718(17) . ?
C51 H51 0.9500 . ?
C51 C52 1.3976(19) . ?
C18 C17 1.5457(19) . ?
C18 C20 1.5321(18) . ?
C18 C19 1.541(2) . ?
C13 H13 0.9500 . ?
C64 H64 0.9500 . ?
C64 C63 1.388(2) . ?
C44 H44 0.9500 . ?
C44 C43 1.396(2) . ?
C34 H34 0.9500 . ?
C34 C33 1.394(2) . ?
C23 C22 1.5413(18) . ?
C23 C25 1.5241(19) . ?
C23 C24 1.544(2) . ?
C43 H43 0.9500 . ?
C43 C42 1.394(2) . ?
C17 H17A 0.9900 . ?
C17 H17B 0.9900 . ?
C52 H52 0.9500 . ?
C32 H32 0.9500 . ?
C32 C33 1.393(2) . ?
C61 H61 0.9500 . ?
C61 C62 1.403(2) . ?
C41 H41 0.9500 . ?
C41 C42 1.399(2) . ?
C33 H33 0.9500 . ?
C22 H22A 0.9900 . ?
C22 H22B 0.9900 . ?
C20 H20A 0.9800 . ?
C20 H20B 0.9800 . ?
C20 H20C 0.9800 . ?
C42 H42 0.9500 . ?
C19 H19A 0.9800 . ?
C19 H19B 0.9800 . ?
C19 H19C 0.9800 . ?
C63 H63 0.9500 . ?
C63 C62 1.397(2) . ?
C25 H25A 0.9800 . ?
C25 H25B 0.9800 . ?
C25 H25C 0.9800 . ?
C62 H62 0.9500 . ?
C24 H24A 0.9800 . ?
C24 H24B 0.9800 . ?
C24 H24C 0.9800 . ?
C1A C1 0.824(4) . ?
C1A H1AB 1.02(2) . ?
C1A H1AC 0.96(3) . ?
C1A H1AA 0.91(4) . ?
C2A H2AA 0.9800 . ?
C2A H2AB 0.9800 . ?
C2A H2AC 0.9800 . ?
C2A C2 1.285(4) . ?
C2 H2A 0.9800 . ?
C2 H2B 0.9800 . ?
C2 H2C 0.9800 . ?
C1 H1AB 1.04(2) . ?
C1 H1AC 1.01(3) . ?
C1 H1 1.04(4) . ?

loop_
_geom_torsion_atom_site_label_1
_geom_torsion_atom_site_label_2
_geom_torsion_atom_site_label_3
_geom_torsion_atom_site_label_4
_geom_torsion
_geom_torsion_site_symmetry_1
_geom_torsion_site_symmetry_2
_geom_torsion_site_symmetry_3
_geom_torsion_site_symmetry_4
_geom_torsion_publ_flag
Si1 C10 C11 C12 -171.92(9) . . . . ?
Si1 C10 C11 C16 10.65(18) . . . . ?
Si1 C10 C15 C14 172.73(9) . . . . ?
Si1 C10 C15 C21 -7.79(18) . . . . ?
C10 Si1 C1A C1 100.3(3) . . . . ?
C10 Si1 C2A C2 -98.47(17) . . . . ?
C10 Si1 C2 C2A 101.23(17) . . . . ?
C10 Si1 C1 C1A -93.4(3) . . . . ?
C10 C11 C12 C18 177.84(11) . . . . ?
C10 C11 C12 C13 -1.45(19) . . . . ?
C10 C11 C16 C40 51.21(17) . . . . ?
C10 C11 C16 C30 -68.80(16) . . . . ?
C10 C11 C16 C17 169.99(12) . . . . ?
C10 C15 C21 C50 67.05(16) . . . . ?
C10 C15 C21 C60 -52.71(17) . . . . ?
C10 C15 C21 C22 -170.52(12) . . . . ?
C50 C55 C54 C53 -0.80(19) . . . . ?
C50 C55 C65 C60 1.52(14) . . . . ?
C50 C55 C65 C64 179.17(13) . . . . ?
C50 C21 C22 C23 110.25(12) . . . . ?
C50 C51 C52 C53 -0.68(19) . . . . ?
C55 C50 C21 C15 -136.83(11) . . . . ?
C55 C50 C21 C60 -8.32(12) . . . . ?
C55 C50 C21 C22 105.41(11) . . . . ?
C55 C50 C51 C52 -0.26(18) . . . . ?
C55 C54 C53 C52 -0.1(2) . . . . ?
C55 C65 C60 C21 -7.14(13) . . . . ?
C55 C65 C60 C61 177.35(12) . . . . ?
C55 C65 C64 C63 -176.23(13) . . . . ?
C14 C15 C21 C50 -113.42(12) . . . . ?
C14 C15 C21 C60 126.83(11) . . . . ?
C14 C15 C21 C22 9.01(13) . . . . ?
C14 C23 C22 C21 14.75(14) . . . . ?
C40 C45 C35 C30 0.03(14) . . . . ?
C40 C45 C35 C34 175.33(13) . . . . ?
C40 C45 C44 C43 -1.22(18) . . . . ?
C40 C16 C30 C31 -172.65(12) . . . . ?
C40 C16 C30 C35 8.66(12) . . . . ?
C40 C16 C17 C18 140.01(11) . . . . ?
C40 C41 C42 C43 -1.3(2) . . . . ?
C45 C40 C16 C11 -137.32(11) . . . . ?
C45 C40 C16 C30 -8.69(12) . . . . ?
C45 C40 C16 C17 107.46(11) . . . . ?
C45 C40 C41 C42 0.16(19) . . . . ?
C45 C35 C30 C31 175.37(11) . . . . ?
C45 C35 C30 C16 -5.79(14) . . . . ?
C45 C35 C34 C33 -173.41(13) . . . . ?
C45 C44 C43 C42 0.1(2) . . . . ?
C11 C10 C15 C14 -2.87(17) . . . . ?
C11 C10 C15 C21 176.61(11) . . . . ?
C11 C12 C18 C17 14.41(14) . . . . ?
C11 C12 C18 C20 132.46(12) . . . . ?
C11 C12 C18 C19 -106.07(13) . . . . ?
C11 C12 C13 C14 -1.81(19) . . . . ?
C11 C16 C30 C31 -45.33(18) . . . . ?
C11 C16 C30 C35 135.97(11) . . . . ?
C11 C16 C17 C18 16.67(13) . . . . ?
C31 C32 C33 C34 -0.2(2) . . . . ?
C35 C45 C44 C43 174.79(13) . . . . ?
C35 C34 C33 C32 -1.1(2) . . . . ?
C12 C11 C16 C40 -126.47(11) . . . . ?
C12 C11 C16 C30 113.52(12) . . . . ?
C12 C11 C16 C17 -7.69(13) . . . . ?
C12 C18 C17 C16 -18.65(13) . . . . ?
C54 C55 C65 C60 -173.39(13) . . . . ?
C54 C55 C65 C64 4.3(2) . . . . ?
C54 C53 C52 C51 0.9(2) . . . . ?
C15 C10 C11 C12 3.70(17) . . . . ?
C15 C10 C11 C16 -173.73(11) . . . . ?
C15 C14 C13 C12 2.64(19) . . . . ?
C15 C14 C23 C22 -9.44(14) . . . . ?
C15 C14 C23 C25 -128.80(12) . . . . ?
C15 C14 C23 C24 108.66(13) . . . . ?
C15 C21 C22 C23 -14.85(14) . . . . ?
C16 C40 C45 C35 5.78(13) . . . . ?
C16 C40 C45 C44 -177.38(11) . . . . ?
C16 C40 C41 C42 178.35(12) . . . . ?
C16 C11 C12 C18 -4.30(15) . . . . ?
C16 C11 C12 C13 176.41(11) . . . . ?
C65 C55 C54 C53 173.57(12) . . . . ?
C65 C60 C21 C50 9.32(12) . . . . ?
C65 C60 C21 C15 136.54(11) . . . . ?
C65 C60 C21 C22 -107.81(11) . . . . ?
C65 C60 C61 C62 -0.6(2) . . . . ?
C65 C64 C63 C62 -0.5(2) . . . . ?
C60 C65 C64 C63 1.18(19) . . . . ?
C60 C21 C22 C23 -139.87(11) . . . . ?
C60 C61 C62 C63 1.3(2) . . . . ?
C21 C50 C55 C54 -179.85(11) . . . . ?
C21 C50 C55 C65 4.66(13) . . . . ?
C21 C50 C51 C52 -179.22(12) . . . . ?
C21 C60 C61 C62 -175.26(13) . . . . ?
C51 C50 C55 C54 1.01(18) . . . . ?
C51 C50 C55 C65 -174.48(11) . . . . ?
C51 C50 C21 C15 42.21(17) . . . . ?
C51 C50 C21 C60 170.72(12) . . . . ?
C51 C50 C21 C22 -75.55(16) . . . . ?
C30 C31 C32 C33 1.1(2) . . . . ?
C30 C35 C34 C33 1.41(19) . . . . ?
C30 C16 C17 C18 -109.64(12) . . . . ?
C18 C12 C13 C14 178.98(12) . . . . ?
C13 C14 C15 C10 -0.23(19) . . . . ?
C13 C14 C15 C21 -179.80(11) . . . . ?
C13 C14 C23 C22 170.54(13) . . . . ?
C13 C14 C23 C25 51.18(17) . . . . ?
C13 C14 C23 C24 -71.36(17) . . . . ?
C13 C12 C18 C17 -166.33(13) . . . . ?
C13 C12 C18 C20 -48.28(18) . . . . ?
C13 C12 C18 C19 73.19(16) . . . . ?
C64 C65 C60 C21 174.92(11) . . . . ?
C64 C65 C60 C61 -0.60(19) . . . . ?
C64 C63 C62 C61 -0.7(2) . . . . ?
C44 C45 C35 C30 -176.36(13) . . . . ?
C44 C45 C35 C34 -1.1(2) . . . . ?
C44 C43 C42 C41 1.2(2) . . . . ?
C34 C35 C30 C31 -0.46(18) . . . . ?
C34 C35 C30 C16 178.37(11) . . . . ?
C23 C14 C15 C10 179.75(11) . . . . ?
C23 C14 C15 C21 0.18(14) . . . . ?
C23 C14 C13 C12 -177.34(12) . . . . ?
C17 C16 C30 C31 71.97(16) . . . . ?
C17 C16 C30 C35 -106.72(12) . . . . ?
C32 C31 C30 C35 -0.81(18) . . . . ?
C32 C31 C30 C16 -179.39(12) . . . . ?
C61 C60 C21 C50 -175.62(13) . . . . ?
C61 C60 C21 C15 -48.40(18) . . . . ?
C61 C60 C21 C22 67.25(16) . . . . ?
C41 C40 C45 C35 -175.73(11) . . . . ?
C41 C40 C45 C44 1.11(18) . . . . ?
C41 C40 C16 C11 44.34(17) . . . . ?
C41 C40 C16 C30 172.97(12) . . . . ?
C41 C40 C16 C17 -70.87(16) . . . . ?
C20 C18 C17 C16 -138.48(11) . . . . ?
C19 C18 C17 C16 99.75(12) . . . . ?
C25 C23 C22 C21 135.04(12) . . . . ?
C24 C23 C22 C21 -103.82(12) . . . . ?
C1A Si1 C2A C2 120.0(2) . . . . ?
C1A Si1 C2 C2A -86.6(2) . . . . ?
C2A Si1 C1A C1 -118.7(3) . . . . ?
C2A Si1 C1 C1A 76.2(3) . . . . ?
C2 Si1 C1A C1 -71.8(3) . . . . ?
C2 Si1 C1 C1A 123.8(3) . . . . ?
C1 Si1 C2A C2 91.6(2) . . . . ?
C1 Si1 C2 C2A -114.5(2) . . . . ?
